data_2203482
loop_
_publ_author_name
'Trask, Andrew V.'
'Shan, Ning'
'Jones, William'
'Motherwell, W. D. Sam'

_publ_section_title
;
 Indomethacin methyl ester
;
_journal_issue 4
_journal_name_full 'Acta Crystallographica Section E'
_journal_page_first o508
_journal_page_last o509
_journal_paper_doi 10.1107/S1600536804004453
_journal_volume 60
_journal_year 2004
_chemical_formula_iupac 'C20 H18 Cl N O4'
_chemical_formula_moiety 'C20 H18 Cl N O4'
_chemical_formula_sum 'C20 H18 Cl N O4'
_chemical_formula_weight 371.82
_chemical_name_common 'indomethacin methyl ester'
_chemical_name_systematic
;
Methyl [1-(4-chlorobenzoyl)-5-methoxy-2-methyl-1H-indol-3-ylmethyl]acetate
;
_space_group_IT_number 14
_symmetry_cell_setting monoclinic
_symmetry_space_group_name_Hall '-P 2yn'
_symmetry_space_group_name_H-M 'P 1 21/n 1'
_atom_sites_solution_hydrogens geom
_atom_sites_solution_primary direct
_atom_sites_solution_secondary difmap
_cell_angle_alpha 90.00
_cell_angle_beta 97.7390(10)
_cell_angle_gamma 90.00
_cell_formula_units_Z 4
_cell_length_a 19.0206(5)
_cell_length_b 4.83260(10)
_cell_length_c 19.3092(8)
_cell_measurement_reflns_used 6724
_cell_measurement_temperature 180(2)
_cell_measurement_theta_max 25.03
_cell_measurement_theta_min 1.00
_cell_volume 1758.72(9)
_computing_cell_refinement 'HKL Scalepack (Otwinowski & Minor, 1997)'
_computing_data_collection 'Collect (Nonius, 1998)'
_computing_data_reduction
;
 HKL Denzo (Otwinowski & Minor, 1997) and Scalepack
;
_computing_molecular_graphics 'XP (Sheldrick, 1993) and Diamond (Brandenburg, 1999)'
_computing_publication_material SHELXL97
_computing_structure_refinement 'SHELXL97 (Sheldrick, 1997a)'
_computing_structure_solution 'SHELXS97 (Sheldrick, 1997b)'
_diffrn_ambient_temperature 180(2)
_diffrn_measured_fraction_theta_full 0.988
_diffrn_measured_fraction_theta_max 0.988
_diffrn_measurement_device_type 'Nonius KappaCCD'
_diffrn_measurement_method '\w and \f scans'
_diffrn_radiation_monochromator graphite
_diffrn_radiation_source 'fine-focus sealed tube'
_diffrn_radiation_type MoK\a
_diffrn_radiation_wavelength 0.71073
_diffrn_reflns_av_R_equivalents 0.0346
_diffrn_reflns_av_sigmaI/netI 0.0430
_diffrn_reflns_limit_h_max 22
_diffrn_reflns_limit_h_min -22
_diffrn_reflns_limit_k_max 5
_diffrn_reflns_limit_k_min -5
_diffrn_reflns_limit_l_max 23
_diffrn_reflns_limit_l_min -22
_diffrn_reflns_number 10009
_diffrn_reflns_theta_full 25.04
_diffrn_reflns_theta_max 25.04
_diffrn_reflns_theta_min 3.55
_diffrn_standards_number 0
_exptl_absorpt_coefficient_mu 0.243
_exptl_absorpt_correction_T_max 0.985
_exptl_absorpt_correction_T_min 0.946
_exptl_absorpt_correction_type multi-scan
_exptl_absorpt_process_details
;
 Sortav (Blessing, 1995)
;
_exptl_crystal_colour yellow
_exptl_crystal_density_diffrn 1.404
_exptl_crystal_density_meas ?
_exptl_crystal_density_method .
_exptl_crystal_description needle
_exptl_crystal_F_000 776
_exptl_crystal_size_max 0.46
_exptl_crystal_size_mid 0.07
_exptl_crystal_size_min 0.05
_refine_diff_density_max 0.310
_refine_diff_density_min -0.394
_refine_ls_extinction_method none
_refine_ls_goodness_of_fit_ref 1.043
_refine_ls_hydrogen_treatment constr
_refine_ls_matrix_type full
_refine_ls_number_parameters 238
_refine_ls_number_reflns 3086
_refine_ls_number_restraints 0
_refine_ls_restrained_S_all 1.043
_refine_ls_R_factor_all 0.0678
_refine_ls_R_factor_gt 0.0474
_refine_ls_shift/su_max 0.002
_refine_ls_shift/su_mean 0.000
_refine_ls_structure_factor_coef Fsqd
_refine_ls_weighting_details 'calc w=1/[\s^2^(Fo^2^)+(0.0481P)^2^+1.0445P] where P=(Fo^2^+2Fc^2^)/3'
_refine_ls_weighting_scheme calc
_refine_ls_wR_factor_gt 0.1076
_refine_ls_wR_factor_ref 0.1173
_reflns_number_gt 2410
_reflns_number_total 3086
_reflns_threshold_expression I>2\s(I)
_cod_data_source_file om6215.cif
_cod_data_source_block I
_cod_depositor_comments
;
The following automatic conversions were performed:
'_symmetry_cell_setting' value 'Monoclinic' changed to 'monoclinic'
according to '/home/saulius/struct/CIF-dictionaries/cif_core.dic'
dictionary named 'cif_core.dic' version 2.4.1 from 2010-06-29.

Automatic conversion script
Id: cif_fix_enum 1527 2010-12-29 10:47:43Z saulius 

The following automatic conversions were performed:

'_chemical_melting_point' value 'not measured' was changed to '?' -
the value is undefined or not given.

Automatic conversion script
Id: cif_fix_values 1646 2011-03-28 12:23:43Z adriana 

The following automatic conversions were performed:

'_chemical_melting_point' value 'not measured' was changed to '?' -
the value is undefined or not given.

'_symmetry_cell_setting' value
'Monoclinic' changed to 'monoclinic' according to
/home/saulius/struct/CIF-dictionaries/cif_core.dic dictionary named
'cif_core.dic' version 2.4.1 from 2010-06-29.

Automatic conversion script
Id: cif_fix_values 1715 2011-07-08 13:25:40Z adriana 
;
_cod_original_sg_symbol_H-M P21/n
_cod_database_code 2203482
_cod_database_fobs_code 2203482

loop_
_symmetry_equiv_pos_as_xyz
'x, y, z'
'-x+1/2, y+1/2, -z+1/2'
'-x, -y, -z'
'x-1/2, -y-1/2, z-1/2'

loop_
_atom_site_label
_atom_site_fract_x
_atom_site_fract_y
_atom_site_fract_z
_atom_site_U_iso_or_equiv
_atom_site_adp_type
_atom_site_calc_flag
_atom_site_refinement_flags
_atom_site_occupancy
_atom_site_type_symbol
Cl1 0.65787(4) -0.17803(18) 0.86754(4) 0.0706(3) Uani d . 1 Cl
O1 0.98228(10) 0.2360(4) 0.95373(9) 0.0550(5) Uani d . 1 O
O2 1.24396(8) 0.8532(3) 0.84051(8) 0.0436(4) Uani d . 1 O
O3 1.09430(9) 0.0986(3) 0.56653(8) 0.0458(4) Uani d . 1 O
O4 1.02616(11) 0.3946(4) 0.61588(9) 0.0613(5) Uani d . 1 O
N1 1.00383(9) 0.2127(3) 0.84188(9) 0.0299(4) Uani d . 1 N
C1 0.96165(12) 0.1665(5) 0.89405(11) 0.0355(5) Uani d . 1 C
C2 0.88813(12) 0.0526(5) 0.87820(11) 0.0354(5) Uani d . 1 C
C3 0.86722(13) -0.1409(5) 0.92464(12) 0.0431(6) Uani d . 1 C
H3 0.9013 -0.2196 0.9596 0.052 Uiso calc R 1 H
C4 0.79675(14) -0.2190(5) 0.92002(13) 0.0498(7) Uani d . 1 C
H4 0.7824 -0.3554 0.9507 0.060 Uiso calc R 1 H
C5 0.74766(13) -0.0969(5) 0.87051(13) 0.0451(6) Uani d . 1 C
C6 0.76742(13) 0.0955(5) 0.82406(13) 0.0451(6) Uani d . 1 C
H6 0.7329 0.1779 0.7901 0.054 Uiso calc R 1 H
C7 0.83837(12) 0.1670(5) 0.82758(12) 0.0404(6) Uani d . 1 C
H7 0.8529 0.2953 0.7950 0.049 Uiso calc R 1 H
C8 0.95660(12) -0.1570(5) 0.75198(12) 0.0377(5) Uani d . 1 C
H8A 0.9761 -0.2628 0.7156 0.057 Uiso calc R 1 H
H8B 0.9113 -0.0739 0.7323 0.057 Uiso calc R 1 H
H8C 0.9491 -0.2806 0.7905 0.057 Uiso calc R 1 H
C9 1.09125(12) 0.0424(4) 0.68596(10) 0.0335(5) Uani d . 1 C
H9A 1.0756 -0.1523 0.6792 0.040 Uiso calc R 1 H
H9B 1.1438 0.0434 0.6931 0.040 Uiso calc R 1 H
C10 1.06587(12) 0.2015(4) 0.62062(11) 0.0339(5) Uani d . 1 C
C11 1.00736(11) 0.0656(4) 0.77853(10) 0.0307(5) Uani d . 1 C
C12 1.26800(13) 1.0394(5) 0.89591(13) 0.0465(6) Uani d . 1 C
H12A 1.3122 1.1275 0.8866 0.070 Uiso calc R 1 H
H12B 1.2765 0.9371 0.9401 0.070 Uiso calc R 1 H
H12C 1.2318 1.1815 0.8991 0.070 Uiso calc R 1 H
C13 1.06544(11) 0.1519(4) 0.75071(10) 0.0302(5) Uani d . 1 C
C14 1.10167(11) 0.3605(4) 0.79639(10) 0.0286(5) Uani d . 1 C
C15 1.16259(11) 0.5171(4) 0.79317(11) 0.0321(5) Uani d . 1 C
H15 1.1895 0.4955 0.7555 0.039 Uiso calc R 1 H
C16 1.18318(11) 0.7055(4) 0.84620(11) 0.0325(5) Uani d . 1 C
C17 1.14376(11) 0.7377(4) 0.90166(11) 0.0332(5) Uani d . 1 C
H17 1.1586 0.8689 0.9373 0.040 Uiso calc R 1 H
C18 1.08335(11) 0.5814(4) 0.90559(11) 0.0332(5) Uani d . 1 C
H18 1.0564 0.6038 0.9432 0.040 Uiso calc R 1 H
C19 1.06351(11) 0.3918(4) 0.85293(10) 0.0289(5) Uani d . 1 C
C20 1.07509(17) 0.2359(7) 0.50019(13) 0.0614(8) Uani d . 1 C
H20A 1.0996 0.1470 0.4646 0.092 Uiso calc R 1 H
H20B 1.0890 0.4311 0.5045 0.092 Uiso calc R 1 H
H20C 1.0237 0.2227 0.4865 0.092 Uiso calc R 1 H

loop_
_atom_site_aniso_label
_atom_site_aniso_U_11
_atom_site_aniso_U_22
_atom_site_aniso_U_33
_atom_site_aniso_U_12
_atom_site_aniso_U_13
_atom_site_aniso_U_23
Cl1 0.0484(4) 0.0997(6) 0.0658(5) -0.0277(4) 0.0158(3) -0.0150(4)
O1 0.0611(11) 0.0762(13) 0.0302(10) -0.0255(10) 0.0156(8) -0.0075(9)
O2 0.0426(10) 0.0463(10) 0.0448(10) -0.0091(7) 0.0166(8) -0.0041(7)
O3 0.0578(11) 0.0550(10) 0.0263(8) 0.0105(8) 0.0117(7) -0.0011(7)
O4 0.0880(14) 0.0593(12) 0.0367(10) 0.0352(11) 0.0081(9) 0.0053(8)
N1 0.0325(10) 0.0326(10) 0.0253(9) 0.0025(7) 0.0065(7) 0.0004(7)
C1 0.0416(13) 0.0373(12) 0.0291(12) -0.0008(10) 0.0097(10) 0.0004(9)
C2 0.0394(13) 0.0363(12) 0.0324(12) -0.0015(10) 0.0124(10) -0.0048(10)
C3 0.0472(14) 0.0451(14) 0.0381(13) -0.0045(11) 0.0096(11) 0.0023(11)
C4 0.0604(17) 0.0491(15) 0.0429(15) -0.0159(12) 0.0181(13) -0.0009(12)
C5 0.0420(14) 0.0543(15) 0.0408(14) -0.0127(11) 0.0123(11) -0.0147(12)
C6 0.0422(14) 0.0513(15) 0.0414(14) 0.0002(11) 0.0043(11) -0.0049(11)
C7 0.0424(14) 0.0411(13) 0.0392(14) -0.0013(10) 0.0109(11) 0.0019(10)
C8 0.0403(13) 0.0369(12) 0.0358(13) 0.0031(10) 0.0046(10) -0.0046(10)
C9 0.0419(13) 0.0329(12) 0.0265(11) 0.0082(9) 0.0075(9) -0.0016(9)
C10 0.0385(12) 0.0353(13) 0.0286(12) 0.0004(10) 0.0067(10) -0.0044(9)
C11 0.0369(12) 0.0286(11) 0.0261(11) 0.0074(9) 0.0028(9) 0.0009(8)
C12 0.0437(14) 0.0465(14) 0.0492(15) -0.0077(11) 0.0063(12) -0.0006(12)
C13 0.0385(12) 0.0286(11) 0.0234(11) 0.0089(9) 0.0035(9) 0.0019(8)
C14 0.0335(12) 0.0297(11) 0.0231(11) 0.0083(9) 0.0054(9) 0.0042(8)
C15 0.0363(12) 0.0338(12) 0.0284(12) 0.0093(9) 0.0124(9) 0.0041(9)
C16 0.0340(12) 0.0313(12) 0.0332(12) 0.0033(9) 0.0078(9) 0.0065(9)
C17 0.0394(12) 0.0317(11) 0.0291(12) 0.0008(9) 0.0063(10) -0.0016(9)
C18 0.0380(12) 0.0361(12) 0.0272(11) 0.0026(9) 0.0104(9) -0.0012(9)
C19 0.0318(11) 0.0293(11) 0.0260(11) 0.0039(8) 0.0054(9) 0.0028(9)
C20 0.078(2) 0.081(2) 0.0256(13) 0.0024(16) 0.0099(13) 0.0064(13)

loop_
_atom_type_symbol
_atom_type_description
_atom_type_scat_dispersion_real
_atom_type_scat_dispersion_imag
_atom_type_scat_source
C C 0.0033 0.0016 'International Tables Vol C Tables 4.2.6.8 and 6.1.1.4'
H H 0.0000 0.0000 'International Tables Vol C Tables 4.2.6.8 and 6.1.1.4'
N N 0.0061 0.0033 'International Tables Vol C Tables 4.2.6.8 and 6.1.1.4'
O O 0.0106 0.0060 'International Tables Vol C Tables 4.2.6.8 and 6.1.1.4'
Cl Cl 0.1484 0.1585 'International Tables Vol C Tables 4.2.6.8 and 6.1.1.4'

loop_
_geom_angle_atom_site_label_1
_geom_angle_atom_site_label_2
_geom_angle_atom_site_label_3
_geom_angle
C16 O2 C12 117.11(17)
C10 O3 C20 116.21(19)
C1 N1 C19 121.17(17)
C1 N1 C11 129.92(18)
C19 N1 C11 107.69(16)
O1 C1 N1 120.0(2)
O1 C1 C2 118.03(19)
N1 C1 C2 121.79(19)
C7 C2 C3 119.8(2)
C7 C2 C1 122.0(2)
C3 C2 C1 117.2(2)
C4 C3 C2 120.0(2)
C4 C3 H3 120.0
C2 C3 H3 120.0
C5 C4 C3 119.2(2)
C5 C4 H4 120.4
C3 C4 H4 120.4
C4 C5 C6 121.5(2)
C4 C5 Cl1 119.7(2)
C6 C5 Cl1 118.8(2)
C5 C6 C7 119.0(2)
C5 C6 H6 120.5
C7 C6 H6 120.5
C2 C7 C6 120.3(2)
C2 C7 H7 119.8
C6 C7 H7 119.8
C11 C8 H8A 109.5
C11 C8 H8B 109.5
H8A C8 H8B 109.5
C11 C8 H8C 109.5
H8A C8 H8C 109.5
H8B C8 H8C 109.5
C13 C9 C10 114.56(17)
C13 C9 H9A 108.6
C10 C9 H9A 108.6
C13 C9 H9B 108.6
C10 C9 H9B 108.6
H9A C9 H9B 107.6
O4 C10 O3 123.3(2)
O4 C10 C9 126.3(2)
O3 C10 C9 110.39(18)
C13 C11 N1 108.76(18)
C13 C11 C8 127.59(19)
N1 C11 C8 123.55(18)
O2 C12 H12A 109.5
O2 C12 H12B 109.5
H12A C12 H12B 109.5
O2 C12 H12C 109.5
H12A C12 H12C 109.5
H12B C12 H12C 109.5
C11 C13 C14 108.55(18)
C11 C13 C9 126.6(2)
C14 C13 C9 124.73(19)
C15 C14 C19 119.89(19)
C15 C14 C13 132.90(19)
C19 C14 C13 107.21(18)
C16 C15 C14 118.56(18)
C16 C15 H15 120.7
C14 C15 H15 120.7
O2 C16 C15 116.01(18)
O2 C16 C17 123.2(2)
C15 C16 C17 120.8(2)
C18 C17 C16 121.1(2)
C18 C17 H17 119.5
C16 C17 H17 119.5
C19 C18 C17 117.84(19)
C19 C18 H18 121.1
C17 C18 H18 121.1
C18 C19 C14 121.80(19)
C18 C19 N1 130.35(19)
C14 C19 N1 107.77(17)
O3 C20 H20A 109.5
O3 C20 H20B 109.5
H20A C20 H20B 109.5
O3 C20 H20C 109.5
H20A C20 H20C 109.5
H20B C20 H20C 109.5

loop_
_geom_bond_atom_site_label_1
_geom_bond_atom_site_label_2
_geom_bond_distance
Cl1 C5 1.746(2)
O1 C1 1.214(3)
O2 C16 1.376(3)
O2 C12 1.425(3)
O3 C10 1.335(3)
O3 C20 1.445(3)
O4 C10 1.196(3)
N1 C1 1.388(3)
N1 C19 1.420(3)
N1 C11 1.424(3)
C1 C2 1.496(3)
C2 C7 1.381(3)
C2 C3 1.390(3)
C3 C4 1.384(3)
C3 H3 0.9500
C4 C5 1.376(4)
C4 H4 0.9500
C5 C6 1.379(4)
C6 C7 1.386(3)
C6 H6 0.9500
C7 H7 0.9500
C8 C11 1.490(3)
C8 H8A 0.9800
C8 H8B 0.9800
C8 H8C 0.9800
C9 C13 1.500(3)
C9 C10 1.501(3)
C9 H9A 0.9900
C9 H9B 0.9900
C11 C13 1.357(3)
C12 H12A 0.9800
C12 H12B 0.9800
C12 H12C 0.9800
C13 C14 1.451(3)
C14 C15 1.393(3)
C14 C19 1.398(3)
C15 C16 1.386(3)
C15 H15 0.9500
C16 C17 1.396(3)
C17 C18 1.386(3)
C17 H17 0.9500
C18 C19 1.383(3)
C18 H18 0.9500
C20 H20A 0.9800
C20 H20B 0.9800
C20 H20C 0.9800

loop_
_geom_hbond_atom_site_label_D
_geom_hbond_atom_site_label_H
_geom_hbond_atom_site_label_A
_geom_hbond_site_symmetry_A
_geom_hbond_distance_DH
_geom_hbond_distance_HA
_geom_hbond_distance_DA
_geom_hbond_angle_DHA
_geom_hbond_publ_flag
C18 H18 O1 3_767 0.95 2.34 3.260(3) 162 yes
C3 H3 O1 3_757 0.95 2.59 3.480(3) 156 yes
C9 H9A O4 1_545 0.99 2.62 3.565(3) 160 yes
C15 H15 O2 2_746 0.95 2.48 3.419(2) 170 yes

loop_
_geom_torsion_atom_site_label_1
_geom_torsion_atom_site_label_2
_geom_torsion_atom_site_label_3
_geom_torsion_atom_site_label_4
_geom_torsion
C19 N1 C1 O1 -13.8(3)
C11 N1 C1 O1 152.0(2)
C19 N1 C1 C2 161.21(19)
C11 N1 C1 C2 -33.0(3)
O1 C1 C2 C7 123.7(2)
N1 C1 C2 C7 -51.4(3)
O1 C1 C2 C3 -44.9(3)
N1 C1 C2 C3 140.0(2)
C7 C2 C3 C4 0.1(3)
C1 C2 C3 C4 169.0(2)
C2 C3 C4 C5 -2.0(4)
C3 C4 C5 C6 1.9(4)
C3 C4 C5 Cl1 -176.15(19)
C4 C5 C6 C7 0.0(4)
Cl1 C5 C6 C7 178.05(18)
C3 C2 C7 C6 1.8(3)
C1 C2 C7 C6 -166.5(2)
C5 C6 C7 C2 -1.8(4)
C20 O3 C10 O4 0.6(3)
C20 O3 C10 C9 -179.1(2)
C13 C9 C10 O4 -2.9(3)
C13 C9 C10 O3 176.79(19)
C1 N1 C11 C13 -168.3(2)
C19 N1 C11 C13 -1.1(2)
C1 N1 C11 C8 8.3(3)
C19 N1 C11 C8 175.50(19)
N1 C11 C13 C14 0.1(2)
C8 C11 C13 C14 -176.28(19)
N1 C11 C13 C9 176.99(18)
C8 C11 C13 C9 0.6(3)
C10 C9 C13 C11 94.3(3)
C10 C9 C13 C14 -89.3(2)
C11 C13 C14 C15 -179.5(2)
C9 C13 C14 C15 3.5(3)
C11 C13 C14 C19 0.9(2)
C9 C13 C14 C19 -176.05(18)
C19 C14 C15 C16 -1.1(3)
C13 C14 C15 C16 179.3(2)
C12 O2 C16 C15 -177.32(19)
C12 O2 C16 C17 2.3(3)
C14 C15 C16 O2 179.62(18)
C14 C15 C16 C17 0.0(3)
O2 C16 C17 C18 -179.13(19)
C15 C16 C17 C18 0.5(3)
C16 C17 C18 C19 0.2(3)
C17 C18 C19 C14 -1.4(3)
C17 C18 C19 N1 -177.6(2)
C15 C14 C19 C18 1.9(3)
C13 C14 C19 C18 -178.48(19)
C15 C14 C19 N1 178.81(17)
C13 C14 C19 N1 -1.5(2)
C1 N1 C19 C18 -13.2(3)
C11 N1 C19 C18 178.2(2)
C1 N1 C19 C14 170.21(18)
C11 N1 C19 C14 1.6(2)

loop_
_cod_related_entry_id
_cod_related_entry_database
_cod_related_entry_code
1 ChemSpider 14601
